data_4509330
loop_
_publ_author_name
'Li, Zuo-Xi'
'Xu, Yao'
'Zuo, Yi'
'Li, Lei'
'Pan, Qinhe'
'Hu, Tong-Liang'
'Bu, Xian-He'

_publ_section_title
;
 Varying Ligand Backbones for Modulating the Interpenetration of
 Coordination Polymers Based on Homoleptic Cobalt(II) Nodes
;
_journal_issue 9
_journal_name_full 'Crystal Growth &amp; Design'
_journal_page_first 3904
_journal_paper_doi 10.1021/cg801250g
_journal_volume 9
_journal_year 2009
_chemical_formula_sum 'C38 H32 Cl8 Co N12 O8'
_chemical_formula_weight 1127.29
_chemical_name_systematic
; 
 ? 
;
_space_group_IT_number 14
_symmetry_cell_setting monoclinic
_symmetry_space_group_name_Hall '-P 2ybc'
_symmetry_space_group_name_H-M 'P 1 21/c 1'
_atom_sites_solution_hydrogens geom
_atom_sites_solution_primary direct
_atom_sites_solution_secondary difmap
_audit_creation_method SHELXL-97
_cell_angle_alpha 90.00
_cell_angle_beta 111.81(3)
_cell_angle_gamma 90.00
_cell_formula_units_Z 2
_cell_length_a 8.0960(16)
_cell_length_b 21.507(4)
_cell_length_c 13.935(5)
_cell_measurement_reflns_used 6897
_cell_measurement_temperature 113(2)
_cell_measurement_theta_max 27.9524
_cell_measurement_theta_min 1.8369
_cell_volume 2252.7(11)
_computing_cell_refinement 'CrystalClear (Rigaku/MSC Inc., 2005)'
_computing_data_collection 'CrystalClear (Rigaku/MSC Inc., 2005)'
_computing_data_reduction 'CrystalClear (Rigaku/MSC Inc., 2005)'
_computing_molecular_graphics 'Bruker SHELXTL'
_computing_publication_material 'Bruker SHELXTL'
_computing_structure_refinement 'SHELXL-97 (Sheldrick, 1997)'
_computing_structure_solution 'SHELXS-97 (Sheldrick, 1990)'
_diffrn_ambient_temperature 113(2)
_diffrn_detector_area_resol_mean 9
_diffrn_measured_fraction_theta_full 0.998
_diffrn_measured_fraction_theta_max 0.998
_diffrn_measurement_device_type 'CCD area detector'
_diffrn_measurement_method \w
_diffrn_radiation_monochromator graphite
_diffrn_radiation_source 'fine-focus sealed tube'
_diffrn_radiation_type MoK\a
_diffrn_radiation_wavelength 0.71073
_diffrn_reflns_av_R_equivalents 0.0382
_diffrn_reflns_av_sigmaI/netI 0.0295
_diffrn_reflns_limit_h_max 9
_diffrn_reflns_limit_h_min -9
_diffrn_reflns_limit_k_max 25
_diffrn_reflns_limit_k_min -25
_diffrn_reflns_limit_l_max 16
_diffrn_reflns_limit_l_min -16
_diffrn_reflns_number 22716
_diffrn_reflns_theta_full 25.02
_diffrn_reflns_theta_max 25.02
_diffrn_reflns_theta_min 1.84
_diffrn_standards_decay_% 0
_diffrn_standards_interval_count 0
_diffrn_standards_interval_time 0
_exptl_absorpt_coefficient_mu 0.922
_exptl_absorpt_correction_T_max 0.871
_exptl_absorpt_correction_T_min 0.832
_exptl_absorpt_correction_type multi-scan
_exptl_absorpt_process_details CrystalClear
_exptl_crystal_colour yellow
_exptl_crystal_density_diffrn 1.662
_exptl_crystal_density_method 'not measured'
_exptl_crystal_description block
_exptl_crystal_F_000 1142
_exptl_crystal_size_max 0.20
_exptl_crystal_size_mid 0.18
_exptl_crystal_size_min 0.15
_refine_diff_density_max 0.490
_refine_diff_density_min -0.526
_refine_diff_density_rms 0.065
_refine_ls_extinction_method none
_refine_ls_goodness_of_fit_ref 1.064
_refine_ls_hydrogen_treatment constr
_refine_ls_matrix_type full
_refine_ls_number_parameters 336
_refine_ls_number_reflns 3971
_refine_ls_number_restraints 20
_refine_ls_restrained_S_all 1.139
_refine_ls_R_factor_all 0.0419
_refine_ls_R_factor_gt 0.0393
_refine_ls_shift/su_max 0.001
_refine_ls_shift/su_mean 0.000
_refine_ls_structure_factor_coef Fsqd
_refine_ls_weighting_details 'calc w=1/[\s^2^(Fo^2^)+(0.0318P)^2^+3.9612P] where P=(Fo^2^+2Fc^2^)/3'
_refine_ls_weighting_scheme calc
_refine_ls_wR_factor_gt 0.0879
_refine_ls_wR_factor_ref 0.0896
_reflns_number_gt 3762
_reflns_number_total 3980
_reflns_threshold_expression >2sigma(I)
_cod_data_source_file cg801250gsup1.cif
_cod_data_source_block 2
_cod_depositor_comments
;
The following automatic conversions were performed:

'_exptl_absorpt_correction_type' value 'Multi-scan' changed to
'multi-scan' according to
/home/saulius/struct/CIF-dictionaries/cif_core.dic dictionary named
'cif_core.dic' version 2.4.2 from 2011-04-26.

Automatic conversion script
Id: cif_fix_values 1891 2012-01-12 08:04:46Z andrius 
;
_cod_original_cell_volume 2252.7(10)
_cod_original_sg_symbol_H-M p21/c
_cod_database_code 4509330

loop_
_symmetry_equiv_pos_as_xyz
'x, y, z'
'-x, y+1/2, -z+1/2'
'-x, -y, -z'
'x, -y-1/2, z-1/2'

loop_
_atom_site_label
_atom_site_type_symbol
_atom_site_fract_x
_atom_site_fract_y
_atom_site_fract_z
_atom_site_U_iso_or_equiv
_atom_site_adp_type
_atom_site_occupancy
_atom_site_symmetry_multiplicity
_atom_site_calc_flag
_atom_site_refinement_flags
_atom_site_disorder_assembly
_atom_site_disorder_group
Co1 Co 1.0000 0.5000 0.5000 0.00925(13) Uani 1 2 d S . .
N1 N 0.7604(3) 0.54506(10) 0.39994(16) 0.0135(4) Uani 1 1 d . . .
N2 N 0.5732(3) 0.61258(10) 0.29665(17) 0.0172(5) Uani 1 1 d . . .
N5 N 0.9460(3) 0.52862(10) 0.63624(15) 0.0122(4) Uani 1 1 d . . .
N6 N 0.9356(3) 0.53108(10) 0.79280(16) 0.0140(4) Uani 1 1 d . . .
N4 N 0.1486(3) 0.91560(9) 0.01008(16) 0.0128(4) Uani 1 1 d . . .
N3 N 0.3062(3) 0.83074(10) 0.07222(17) 0.0174(5) Uani 1 1 d . . .
C1 C 0.7411(3) 0.60195(12) 0.3635(2) 0.0165(5) Uani 1 1 d . . .
H1A H 0.8317 0.6314 0.3814 0.020 Uiso 1 1 calc R . .
C2 C 0.5940(3) 0.51780(13) 0.3547(2) 0.0173(6) Uani 1 1 d . . .
H2A H 0.5660 0.4773 0.3667 0.021 Uiso 1 1 calc R . .
C3 C 0.4788(4) 0.55866(13) 0.2906(2) 0.0198(6) Uani 1 1 d . . .
H3A H 0.3596 0.5517 0.2505 0.024 Uiso 1 1 calc R . .
C4 C 0.5062(4) 0.66929(12) 0.2420(2) 0.0180(6) Uani 1 1 d . . .
C9 C 0.3348(4) 0.68828(13) 0.2265(2) 0.0208(6) Uani 1 1 d . . .
H9A H 0.2645 0.6649 0.2527 0.025 Uiso 1 1 calc R . .
C5 C 0.6134(4) 0.70385(13) 0.2045(2) 0.0209(6) Uani 1 1 d . . .
H5A H 0.7280 0.6905 0.2148 0.025 Uiso 1 1 calc R . .
C6 C 0.5481(4) 0.75850(13) 0.1516(2) 0.0203(6) Uani 1 1 d . . .
H6A H 0.6199 0.7829 0.1278 0.024 Uiso 1 1 calc R . .
C13 C 1.0116(3) 0.50526(12) 0.73051(19) 0.0142(5) Uani 1 1 d . . .
H13A H 1.0993 0.4748 0.7516 0.017 Uiso 1 1 calc R . .
C14 C 0.8224(4) 0.57231(12) 0.6389(2) 0.0175(6) Uani 1 1 d . . .
H14A H 0.7538 0.5966 0.5831 0.021 Uiso 1 1 calc R . .
C15 C 0.8156(4) 0.57469(13) 0.7341(2) 0.0189(6) Uani 1 1 d . . .
H15A H 0.7443 0.6006 0.7558 0.023 Uiso 1 1 calc R . .
C16 C 0.9690(3) 0.51518(12) 0.89857(19) 0.0150(5) Uani 1 1 d . . .
C17 C 1.0253(3) 0.45564(12) 0.9344(2) 0.0167(5) Uani 1 1 d . . .
H17A H 1.0419 0.4261 0.8901 0.020 Uiso 1 1 calc R . .
C18 C 0.9431(4) 0.55964(13) 0.9637(2) 0.0175(5) Uani 1 1 d . . .
H18A H 0.9049 0.5994 0.9392 0.021 Uiso 1 1 calc R . .
C10 C 0.1849(3) 0.87145(12) 0.0806(2) 0.0163(5) Uani 1 1 d . . .
H10A H 0.1334 0.8686 0.1300 0.020 Uiso 1 1 calc R . .
C12 C 0.2533(4) 0.90206(13) -0.0462(2) 0.0214(6) Uani 1 1 d . . .
H12A H 0.2565 0.9254 -0.1017 0.026 Uiso 1 1 calc R . .
C11 C 0.3503(4) 0.85023(14) -0.0096(2) 0.0231(6) Uani 1 1 d . . .
H11A H 0.4302 0.8315 -0.0343 0.028 Uiso 1 1 calc R . .
C7 C 0.3757(4) 0.77666(12) 0.1342(2) 0.0176(6) Uani 1 1 d . . .
C8 C 0.2687(4) 0.74233(13) 0.1715(2) 0.0206(6) Uani 1 1 d . . .
H8A H 0.1533 0.7553 0.1599 0.025 Uiso 1 1 calc R . .
Cl1 Cl 0.80448(10) 0.76059(4) 0.48113(7) 0.0366(2) Uani 1 1 d D . .
Cl2 Cl 0.43259(12) 0.91529(5) 0.33567(6) 0.0427(2) Uani 1 1 d . . .
Cl3 Cl 0.43543(13) 0.93030(4) 0.54096(7) 0.0424(2) Uani 1 1 d . . .
Cl4 Cl 0.23018(12) 0.83091(4) 0.41183(8) 0.0449(2) Uani 1 1 d . . .
C19 C 0.4241(4) 0.87562(15) 0.4448(2) 0.0307(7) Uani 1 1 d . . .
H19A H 0.5273 0.8479 0.4715 0.037 Uiso 1 1 calc R . .
O1 O 0.8403(6) 0.81478(19) 0.5464(3) 0.0305(10) Uani 0.765(6) 1 d PD A 1
O3 O 0.8543(4) 0.70643(14) 0.5542(3) 0.0525(12) Uani 0.765(6) 1 d PD A 1
O4 O 0.6165(4) 0.75478(17) 0.4270(2) 0.0365(9) Uani 0.765(6) 1 d PD A 1
O2 O 0.9051(7) 0.7574(3) 0.4202(4) 0.069(2) Uani 0.765(6) 1 d PD A 1
O3' O 0.7164(16) 0.8047(4) 0.3855(6) 0.060(4) Uani 0.235(6) 1 d PD A 2
O4' O 0.6850(13) 0.7149(4) 0.4698(8) 0.042(3) Uani 0.235(6) 1 d PD A 2
O2' O 0.9540(15) 0.7397(7) 0.4545(12) 0.052(5) Uani 0.235(6) 1 d PD A 2
O1' O 0.8595(19) 0.8000(5) 0.5649(7) 0.031(5) Uiso 0.235(6) 1 d PD A 2

loop_
_atom_site_aniso_label
_atom_site_aniso_U_11
_atom_site_aniso_U_22
_atom_site_aniso_U_33
_atom_site_aniso_U_23
_atom_site_aniso_U_13
_atom_site_aniso_U_12
Co1 0.0120(2) 0.0075(2) 0.0079(2) 0.00058(17) 0.00327(18) 0.00048(17)
N1 0.0161(11) 0.0135(11) 0.0112(10) 0.0001(8) 0.0054(9) 0.0038(9)
N2 0.0176(11) 0.0163(11) 0.0160(11) 0.0021(9) 0.0041(9) 0.0028(9)
N5 0.0152(11) 0.0116(10) 0.0103(10) -0.0017(8) 0.0051(9) -0.0018(8)
N6 0.0182(11) 0.0139(11) 0.0107(10) -0.0003(8) 0.0064(9) -0.0004(9)
N4 0.0145(11) 0.0110(10) 0.0118(10) -0.0018(8) 0.0034(9) -0.0002(8)
N3 0.0203(12) 0.0146(11) 0.0175(11) 0.0014(9) 0.0073(9) 0.0035(9)
C1 0.0170(13) 0.0163(13) 0.0157(13) 0.0007(10) 0.0056(11) 0.0022(11)
C2 0.0158(13) 0.0182(14) 0.0167(13) 0.0027(11) 0.0044(11) 0.0004(11)
C3 0.0170(13) 0.0195(14) 0.0218(14) 0.0016(11) 0.0059(11) -0.0012(11)
C4 0.0210(14) 0.0158(13) 0.0149(13) 0.0026(10) 0.0043(11) 0.0040(11)
C9 0.0218(14) 0.0206(14) 0.0211(14) 0.0053(11) 0.0093(12) 0.0026(11)
C5 0.0172(13) 0.0219(14) 0.0218(14) 0.0021(11) 0.0050(11) 0.0040(11)
C6 0.0209(14) 0.0206(14) 0.0197(14) 0.0047(11) 0.0080(12) 0.0031(11)
C13 0.0170(13) 0.0144(13) 0.0117(12) -0.0011(10) 0.0060(10) 0.0003(10)
C14 0.0205(14) 0.0162(13) 0.0168(13) 0.0020(11) 0.0082(11) 0.0059(11)
C15 0.0217(14) 0.0202(14) 0.0164(13) 0.0009(11) 0.0090(11) 0.0059(11)
C16 0.0172(13) 0.0178(13) 0.0115(12) -0.0007(10) 0.0069(10) -0.0028(10)
C17 0.0215(14) 0.0159(13) 0.0154(13) -0.0026(10) 0.0100(11) -0.0007(11)
C18 0.0223(14) 0.0160(13) 0.0153(13) 0.0002(10) 0.0082(11) 0.0004(11)
C10 0.0169(13) 0.0156(13) 0.0167(13) 0.0002(10) 0.0064(11) 0.0017(10)
C12 0.0271(15) 0.0206(14) 0.0187(14) 0.0045(11) 0.0110(12) 0.0065(12)
C11 0.0282(15) 0.0242(15) 0.0216(14) 0.0048(12) 0.0147(12) 0.0090(12)
C7 0.0219(14) 0.0139(13) 0.0155(13) 0.0014(10) 0.0052(11) 0.0045(11)
C8 0.0184(14) 0.0220(14) 0.0210(14) 0.0024(11) 0.0068(11) 0.0055(11)
Cl1 0.0251(4) 0.0277(4) 0.0552(5) -0.0166(4) 0.0128(4) -0.0054(3)
Cl2 0.0457(5) 0.0578(6) 0.0262(4) 0.0069(4) 0.0151(4) -0.0046(4)
Cl3 0.0624(6) 0.0367(5) 0.0321(4) 0.0013(4) 0.0223(4) -0.0011(4)
Cl4 0.0397(5) 0.0347(5) 0.0671(6) -0.0035(4) 0.0277(5) -0.0034(4)
C19 0.0310(17) 0.0327(17) 0.0289(17) 0.0057(14) 0.0120(14) 0.0063(14)
O1 0.043(2) 0.0172(17) 0.0291(17) -0.0019(17) 0.0109(15) -0.0100(17)
O3 0.038(2) 0.0212(17) 0.094(3) 0.0071(17) 0.019(2) 0.0041(14)
O4 0.0269(16) 0.044(2) 0.0370(18) -0.0138(16) 0.0105(14) -0.0093(15)
O2 0.049(3) 0.122(6) 0.048(3) -0.042(3) 0.034(3) -0.048(3)
O3' 0.096(10) 0.024(6) 0.033(6) 0.003(5) -0.007(6) 0.017(6)
O4' 0.044(7) 0.035(7) 0.051(7) -0.016(6) 0.022(6) -0.030(6)
O2' 0.043(9) 0.062(10) 0.050(11) -0.024(8) 0.014(8) -0.004(7)

loop_
_atom_type_symbol
_atom_type_description
_atom_type_scat_dispersion_real
_atom_type_scat_dispersion_imag
_atom_type_scat_source
C C 0.0033 0.0016 'International Tables Vol C Tables 4.2.6.8 and 6.1.1.4'
H H 0.0000 0.0000 'International Tables Vol C Tables 4.2.6.8 and 6.1.1.4'
Cl Cl 0.1484 0.1585 'International Tables Vol C Tables 4.2.6.8 and 6.1.1.4'
Co Co 0.3494 0.9721 'International Tables Vol C Tables 4.2.6.8 and 6.1.1.4'
N N 0.0061 0.0033 'International Tables Vol C Tables 4.2.6.8 and 6.1.1.4'
O O 0.0106 0.0060 'International Tables Vol C Tables 4.2.6.8 and 6.1.1.4'

loop_
_geom_angle_atom_site_label_1
_geom_angle_atom_site_label_2
_geom_angle_atom_site_label_3
_geom_angle
_geom_angle_site_symmetry_1
_geom_angle_site_symmetry_3
N1 Co1 N1 180.0 3_766 .
N1 Co1 N4 90.56(8) 3_766 2_645
N1 Co1 N4 89.44(8) . 2_645
N1 Co1 N4 89.44(8) 3_766 4_676
N1 Co1 N4 90.56(8) . 4_676
N4 Co1 N4 180.0 2_645 4_676
N1 Co1 N5 89.25(8) 3_766 .
N1 Co1 N5 90.75(8) . .
N4 Co1 N5 90.40(8) 2_645 .
N4 Co1 N5 89.60(8) 4_676 .
N1 Co1 N5 90.75(8) 3_766 3_766
N1 Co1 N5 89.25(8) . 3_766
N4 Co1 N5 89.60(8) 2_645 3_766
N4 Co1 N5 90.40(8) 4_676 3_766
N5 Co1 N5 180.00(4) . 3_766
C1 N1 C2 105.2(2) . .
C1 N1 Co1 128.31(18) . .
C2 N1 Co1 126.39(17) . .
C1 N2 C3 107.1(2) . .
C1 N2 C4 126.6(2) . .
C3 N2 C4 126.4(2) . .
C13 N5 C14 105.1(2) . .
C13 N5 Co1 128.32(17) . .
C14 N5 Co1 126.43(17) . .
C13 N6 C15 106.6(2) . .
C13 N6 C16 127.0(2) . .
C15 N6 C16 126.4(2) . .
C10 N4 C12 104.9(2) . .
C10 N4 Co1 128.35(17) . 2_655
C12 N4 Co1 125.85(17) . 2_655
C10 N3 C11 107.0(2) . .
C10 N3 C7 127.5(2) . .
C11 N3 C7 125.5(2) . .
N1 C1 N2 111.7(2) . .
N1 C1 H1A 124.1 . .
N2 C1 H1A 124.1 . .
C3 C2 N1 110.0(2) . .
C3 C2 H2A 125.0 . .
N1 C2 H2A 125.0 . .
C2 C3 N2 106.1(2) . .
C2 C3 H3A 127.0 . .
N2 C3 H3A 127.0 . .
C9 C4 C5 121.0(2) . .
C9 C4 N2 119.6(2) . .
C5 C4 N2 119.4(2) . .
C4 C9 C8 119.5(3) . .
C4 C9 H9A 120.2 . .
C8 C9 H9A 120.2 . .
C6 C5 C4 119.2(3) . .
C6 C5 H5A 120.4 . .
C4 C5 H5A 120.4 . .
C7 C6 C5 119.6(3) . .
C7 C6 H6A 120.2 . .
C5 C6 H6A 120.2 . .
N5 C13 N6 111.8(2) . .
N5 C13 H13A 124.1 . .
N6 C13 H13A 124.1 . .
C15 C14 N5 110.3(2) . .
C15 C14 H14A 124.9 . .
N5 C14 H14A 124.9 . .
C14 C15 N6 106.3(2) . .
C14 C15 H15A 126.8 . .
N6 C15 H15A 126.8 . .
C18 C16 C17 120.6(2) . .
C18 C16 N6 119.4(2) . .
C17 C16 N6 120.0(2) . .
C18 C17 C16 119.9(2) 3_767 .
C18 C17 H17A 120.0 3_767 .
C16 C17 H17A 120.0 . .
C17 C18 C16 119.5(3) 3_767 .
C17 C18 H18A 120.3 3_767 .
C16 C18 H18A 120.3 . .
N4 C10 N3 111.7(2) . .
N4 C10 H10A 124.1 . .
N3 C10 H10A 124.1 . .
C11 C12 N4 110.6(2) . .
C11 C12 H12A 124.7 . .
N4 C12 H12A 124.7 . .
C12 C11 N3 105.7(2) . .
C12 C11 H11A 127.1 . .
N3 C11 H11A 127.1 . .
C8 C7 C6 121.2(2) . .
C8 C7 N3 120.1(2) . .
C6 C7 N3 118.7(2) . .
C7 C8 C9 119.3(3) . .
C7 C8 H8A 120.3 . .
C9 C8 H8A 120.3 . .
O2 Cl1 O4 115.2(3) . .
O2 Cl1 O1 113.7(3) . .
O4 Cl1 O1 109.2(2) . .
O2 Cl1 O3 107.9(3) . .
O4 Cl1 O3 104.8(2) . .
O1 Cl1 O3 105.0(2) . .
O4' Cl1 O3' 105.1(6) . .
O1' Cl1 O3' 104.4(5) . .
O2' Cl1 O3' 97.3(6) . .
O4' Cl1 O1' 122.8(7) . .
O4' Cl1 O2' 111.9(7) . .
O1' Cl1 O2' 111.5(7) . .
Cl4 C19 Cl3 110.76(18) . .
Cl4 C19 Cl2 110.94(18) . .
Cl3 C19 Cl2 108.97(18) . .
Cl4 C19 H19A 108.7 . .
Cl3 C19 H19A 108.7 . .
Cl2 C19 H19A 108.7 . .

loop_
_geom_bond_atom_site_label_1
_geom_bond_atom_site_label_2
_geom_bond_distance
_geom_bond_site_symmetry_2
Co1 N1 2.153(2) 3_766
Co1 N1 2.153(2) .
Co1 N4 2.153(2) 2_645
Co1 N4 2.153(2) 4_676
Co1 N5 2.189(2) .
Co1 N5 2.189(2) 3_766
N1 C1 1.312(3) .
N1 C2 1.388(3) .
N2 C1 1.351(3) .
N2 C3 1.374(4) .
N2 C4 1.433(3) .
N5 C13 1.320(3) .
N5 C14 1.383(3) .
N6 C13 1.355(3) .
N6 C15 1.379(3) .
N6 C16 1.438(3) .
N4 C10 1.318(3) .
N4 C12 1.383(3) .
N4 Co1 2.153(2) 2_655
N3 C10 1.352(3) .
N3 C11 1.380(4) .
N3 C7 1.433(3) .
C1 H1A 0.9300 .
C2 C3 1.349(4) .
C2 H2A 0.9300 .
C3 H3A 0.9300 .
C4 C9 1.384(4) .
C4 C5 1.385(4) .
C9 C8 1.386(4) .
C9 H9A 0.9300 .
C5 C6 1.384(4) .
C5 H5A 0.9300 .
C6 C7 1.382(4) .
C6 H6A 0.9300 .
C13 H13A 0.9300 .
C14 C15 1.348(4) .
C14 H14A 0.9300 .
C15 H15A 0.9300 .
C16 C18 1.387(4) .
C16 C17 1.388(4) .
C17 C18 1.385(4) 3_767
C17 H17A 0.9300 .
C18 C17 1.385(4) 3_767
C18 H18A 0.9300 .
C10 H10A 0.9300 .
C12 C11 1.350(4) .
C12 H12A 0.9300 .
C11 H11A 0.9300 .
C7 C8 1.378(4) .
C8 H8A 0.9300 .
Cl1 O1' 1.376(7) .
Cl1 O2' 1.463(8) .
Cl1 O3' 1.574(7) .
Cl1 O4' 1.346(6) .
Cl1 O1 1.440(3) .
Cl1 O2 1.379(4) .
Cl1 O3 1.500(3) .
Cl1 O4 1.431(3) .
Cl2 C19 1.767(3) .
Cl3 C19 1.760(3) .
Cl4 C19 1.751(3) .
C19 H19A 0.9800 .

loop_
_geom_torsion_atom_site_label_1
_geom_torsion_atom_site_label_2
_geom_torsion_atom_site_label_3
_geom_torsion_atom_site_label_4
_geom_torsion
_geom_torsion_site_symmetry_1
_geom_torsion_site_symmetry_4
N1 Co1 N1 C1 -2(100) 3_766 .
N4 Co1 N1 C1 -177.3(2) 2_645 .
N4 Co1 N1 C1 2.7(2) 4_676 .
N5 Co1 N1 C1 92.3(2) . .
N5 Co1 N1 C1 -87.7(2) 3_766 .
N1 Co1 N1 C2 174(100) 3_766 .
N4 Co1 N1 C2 -1.9(2) 2_645 .
N4 Co1 N1 C2 178.1(2) 4_676 .
N5 Co1 N1 C2 -92.3(2) . .
N5 Co1 N1 C2 87.7(2) 3_766 .
N1 Co1 N5 C13 -19.3(2) 3_766 .
N1 Co1 N5 C13 160.7(2) . .
N4 Co1 N5 C13 71.3(2) 2_645 .
N4 Co1 N5 C13 -108.7(2) 4_676 .
N5 Co1 N5 C13 -140(100) 3_766 .
N1 Co1 N5 C14 166.7(2) 3_766 .
N1 Co1 N5 C14 -13.3(2) . .
N4 Co1 N5 C14 -102.8(2) 2_645 .
N4 Co1 N5 C14 77.2(2) 4_676 .
N5 Co1 N5 C14 46(100) 3_766 .
C2 N1 C1 N2 -0.8(3) . .
Co1 N1 C1 N2 175.33(16) . .
C3 N2 C1 N1 0.4(3) . .
C4 N2 C1 N1 -179.5(2) . .
C1 N1 C2 C3 1.0(3) . .
Co1 N1 C2 C3 -175.26(18) . .
N1 C2 C3 N2 -0.8(3) . .
C1 N2 C3 C2 0.3(3) . .
C4 N2 C3 C2 -179.9(2) . .
C1 N2 C4 C9 -142.8(3) . .
C3 N2 C4 C9 37.4(4) . .
C1 N2 C4 C5 37.9(4) . .
C3 N2 C4 C5 -141.9(3) . .
C5 C4 C9 C8 0.7(4) . .
N2 C4 C9 C8 -178.5(2) . .
C9 C4 C5 C6 0.6(4) . .
N2 C4 C5 C6 179.8(2) . .
C4 C5 C6 C7 -2.0(4) . .
C14 N5 C13 N6 0.6(3) . .
Co1 N5 C13 N6 -174.43(16) . .
C15 N6 C13 N5 -1.1(3) . .
C16 N6 C13 N5 177.2(2) . .
C13 N5 C14 C15 0.1(3) . .
Co1 N5 C14 C15 175.30(18) . .
N5 C14 C15 N6 -0.8(3) . .
C13 N6 C15 C14 1.1(3) . .
C16 N6 C15 C14 -177.3(2) . .
C13 N6 C16 C18 153.2(3) . .
C15 N6 C16 C18 -28.7(4) . .
C13 N6 C16 C17 -27.2(4) . .
C15 N6 C16 C17 150.8(3) . .
C18 C16 C17 C18 -0.3(4) . 3_767
N6 C16 C17 C18 -179.8(2) . 3_767
C17 C16 C18 C17 0.3(4) . 3_767
N6 C16 C18 C17 179.8(2) . 3_767
C12 N4 C10 N3 -0.1(3) . .
Co1 N4 C10 N3 -169.47(17) 2_655 .
C11 N3 C10 N4 -0.1(3) . .
C7 N3 C10 N4 -179.1(2) . .
C10 N4 C12 C11 0.2(3) . .
Co1 N4 C12 C11 169.97(19) 2_655 .
N4 C12 C11 N3 -0.3(3) . .
C10 N3 C11 C12 0.2(3) . .
C7 N3 C11 C12 179.2(3) . .
C5 C6 C7 C8 2.1(4) . .
C5 C6 C7 N3 -175.1(2) . .
C10 N3 C7 C8 34.1(4) . .
C11 N3 C7 C8 -144.7(3) . .
C10 N3 C7 C6 -148.6(3) . .
C11 N3 C7 C6 32.6(4) . .
C6 C7 C8 C9 -0.7(4) . .
N3 C7 C8 C9 176.5(2) . .
C4 C9 C8 C7 -0.7(4) . .
